data_7063758
loop_
_publ_author_name
'Tolstikov, Svyatoslav E.'
'Kolesnikov, Andrey E.'
'Smirnova, Kristina A.'
'Letyagin, Gleb A.'
'Bogomyakov, Artem S.'
'Romanenko, Galina V.'
'Ovcharenko, Victor I.'

_publ_section_title
;
 Heterospin molecular complexes of Cu(hfac)2 with pyridyl-substituted
 nitronyl nitroxides: peculiarities of structure and magnetic properties
;
_journal_issue 18
_journal_name_full 'New Journal of Chemistry'
_journal_page_first 7655
_journal_page_last 7660
_journal_paper_doi 10.1039/D5NJ00967G
_journal_volume 49
_journal_year 2025
_chemical_formula_sum 'C25 H24 Cu F12 N3 O6'
_chemical_formula_weight 754.01
_space_group_crystal_system triclinic
_space_group_IT_number 2
_space_group_name_Hall '-P 1'
_space_group_name_H-M_alt 'P -1'
_atom_sites_solution_hydrogens geom
_audit_creation_method SHELXL-2019/3
_audit_update_record
;
2024-12-05 deposited with the CCDC.	2025-04-09 downloaded from the CCDC.
;
_cell_angle_alpha 97.260(4)
_cell_angle_beta 108.948(5)
_cell_angle_gamma 113.736(4)
_cell_formula_units_Z 4
_cell_length_a 12.9249(11)
_cell_length_b 15.5532(13)
_cell_length_c 19.6020(17)
_cell_measurement_reflns_used 9730
_cell_measurement_temperature 296(2)
_cell_measurement_theta_max 23.04
_cell_measurement_theta_min 2.62
_cell_volume 3257.8(5)
_computing_cell_refinement 'Bruker SAINT'
_computing_data_collection 'Bruker APEX2'
_computing_data_reduction 'Bruker SAINT'
_computing_molecular_graphics 'Bruker SHELXTL'
_computing_publication_material 'Bruker SHELXTL'
_computing_structure_refinement 'SHELXL-2019/2 (Sheldrick, 2019)'
_computing_structure_solution 'SHELXS-97 (Sheldrick, 2008)'
_diffrn_ambient_temperature 296(2)
_diffrn_measured_fraction_theta_full 0.998
_diffrn_measured_fraction_theta_max 0.949
_diffrn_measurement_device_type 'Bruker APEX-II CCD'
_diffrn_measurement_method '\f and \w scans'
_diffrn_radiation_type MoK\a
_diffrn_radiation_wavelength 0.71073
_diffrn_reflns_av_R_equivalents 0.0392
_diffrn_reflns_av_unetI/netI 0.0422
_diffrn_reflns_Laue_measured_fraction_full 0.998
_diffrn_reflns_Laue_measured_fraction_max 0.949
_diffrn_reflns_limit_h_max 17
_diffrn_reflns_limit_h_min -17
_diffrn_reflns_limit_k_max 20
_diffrn_reflns_limit_k_min -20
_diffrn_reflns_limit_l_max 26
_diffrn_reflns_limit_l_min -26
_diffrn_reflns_number 59299
_diffrn_reflns_point_group_measured_fraction_full 0.998
_diffrn_reflns_point_group_measured_fraction_max 0.949
_diffrn_reflns_theta_full 25.242
_diffrn_reflns_theta_max 28.782
_diffrn_reflns_theta_min 1.595
_exptl_absorpt_coefficient_mu 0.780
_exptl_absorpt_correction_type none
_exptl_crystal_colour red_to_green
_exptl_crystal_density_diffrn 1.537
_exptl_crystal_description block
_exptl_crystal_F_000 1520
_exptl_crystal_size_max 0.4
_exptl_crystal_size_mid 0.25
_exptl_crystal_size_min 0.25
_refine_diff_density_max 0.504
_refine_diff_density_min -0.496
_refine_diff_density_rms 0.047
_refine_ls_extinction_method none
_refine_ls_goodness_of_fit_ref 1.039
_refine_ls_hydrogen_treatment constr
_refine_ls_matrix_type full
_refine_ls_number_parameters 1036
_refine_ls_number_reflns 16114
_refine_ls_number_restraints 38
_refine_ls_restrained_S_all 1.057
_refine_ls_R_factor_all 0.0968
_refine_ls_R_factor_gt 0.0486
_refine_ls_shift/su_max 0.002
_refine_ls_shift/su_mean 0.000
_refine_ls_structure_factor_coef Fsqd
_refine_ls_weighting_details 'w=1/[\s^2^(Fo^2^)+(0.0756P)^2^+0.2118P] where P=(Fo^2^+2Fc^2^)/3'
_refine_ls_weighting_scheme calc
_refine_ls_wR_factor_gt 0.1305
_refine_ls_wR_factor_ref 0.1547
_reflns_Friedel_coverage 0.000
_reflns_number_gt 9014
_reflns_number_total 16114
_reflns_threshold_expression 'I > 2\s(I)'
_cod_data_source_file d5nj00967g2.cif
_cod_data_source_block 952
_cod_depositor_comments 'Adding full bibliography for 7063753--7063771.cif.'
_cod_database_code 7063758
_shelx_shelxl_version_number 2019/3
_shelx_space_group_comment
; 
The symmetry employed for this shelxl refinement is uniquely defined 
by the following loop, which should always be used as a source of 
symmetry information in preference to the above space-group names. 
They are only intended as comments. 
;

loop_
_space_group_symop_operation_xyz
'x, y, z'
'-x, -y, -z'

loop_
_atom_site_label
_atom_site_type_symbol
_atom_site_fract_x
_atom_site_fract_y
_atom_site_fract_z
_atom_site_U_iso_or_equiv
_atom_site_adp_type
_atom_site_occupancy
_atom_site_site_symmetry_order
_atom_site_calc_flag
_atom_site_refinement_flags_posn
_atom_site_refinement_flags_adp
_atom_site_refinement_flags_occupancy
_atom_site_disorder_assembly
_atom_site_disorder_group
Cu1 Cu 0.54638(3) 0.54700(2) 0.34484(2) 0.05783(12) Uani 1 1 d . . . . .
O1 O 0.4850(2) 0.43855(15) 0.25571(12) 0.0753(6) Uani 1 1 d . . . . .
C1 C 0.3530(7) 0.3006(4) 0.1500(4) 0.134(2) Uani 1 1 d . . . . .
F1 F 0.4283(12) 0.3071(14) 0.1350(10) 0.199(9) Uani 0.5 1 d . . P A 1
F2 F 0.2924(19) 0.3384(12) 0.0887(4) 0.233(5) Uani 0.5 1 d . . P A 1
F3 F 0.272(2) 0.2168(12) 0.1340(12) 0.218(10) Uani 0.5 1 d . . P A 1
F1A F 0.2440(11) 0.2353(11) 0.1124(8) 0.148(6) Uani 0.5 1 d . . P A 2
F2A F 0.4190(10) 0.2428(6) 0.1859(5) 0.155(3) Uani 0.5 1 d . . P A 2
F3A F 0.4262(19) 0.3413(10) 0.1205(9) 0.173(8) Uani 0.5 1 d . . P A 2
C2 C 0.3760(3) 0.3707(2) 0.22248(19) 0.0778(9) Uani 1 1 d . . . . .
C3 C 0.2797(3) 0.3530(2) 0.2432(2) 0.0884(10) Uani 1 1 d . . . . .
H3A H 0.202211 0.299819 0.212530 0.106 Uiso 1 1 calc R U . . .
C4 C 0.2937(3) 0.4111(2) 0.30761(19) 0.0712(8) Uani 1 1 d . . . . .
C5 C 0.1821(4) 0.3809(4) 0.3287(3) 0.0960(11) Uani 1 1 d . . . . .
F4 F 0.2166(13) 0.3974(11) 0.4006(7) 0.123(5) Uani 0.5 1 d . . P B 1
F5 F 0.1109(15) 0.2809(6) 0.3054(11) 0.172(4) Uani 0.5 1 d . . P B 1
F6 F 0.1175(15) 0.4179(18) 0.3054(13) 0.188(7) Uani 0.5 1 d . . P B 1
F4A F 0.0765(6) 0.3338(11) 0.2722(5) 0.128(3) Uani 0.5 1 d . . P B 2
F5A F 0.1763(11) 0.4627(7) 0.3575(9) 0.151(6) Uani 0.5 1 d . . P B 2
F6A F 0.1920(13) 0.3412(18) 0.3794(11) 0.178(8) Uani 0.5 1 d . . P B 2
O2 O 0.38793(18) 0.48745(15) 0.35377(12) 0.0714(5) Uani 1 1 d . . . . .
O3 O 0.70439(16) 0.60362(13) 0.33446(11) 0.0609(5) Uani 1 1 d . . . . .
C6 C 0.8702(4) 0.6083(4) 0.3100(3) 0.0854(10) Uani 1 1 d . . . . .
F7 F 0.8305(19) 0.5608(18) 0.2486(12) 0.139(7) Uani 0.5 1 d . . P C 1
F8 F 0.9037(8) 0.7127(9) 0.3142(7) 0.084(2) Uani 0.5 1 d . . P C 1
F9 F 0.9811(7) 0.6202(7) 0.3497(6) 0.092(2) Uani 0.5 1 d . . P C 1
F7A F 0.8995(12) 0.6844(10) 0.3056(9) 0.144(6) Uani 0.5 1 d . . P C 2
F8A F 0.9662(11) 0.5913(11) 0.3337(8) 0.181(6) Uani 0.5 1 d . . P C 2
F9A F 0.809(2) 0.5563(15) 0.2308(12) 0.114(4) Uani 0.5 1 d . . P C 2
C7 C 0.7813(2) 0.5712(2) 0.34767(16) 0.0616(7) Uani 1 1 d . . . . .
C8 C 0.7929(3) 0.5071(3) 0.3873(2) 0.0832(10) Uani 1 1 d . . . . .
H8A H 0.858186 0.493244 0.392587 0.100 Uiso 1 1 calc R U . . .
C9 C 0.7131(3) 0.4607(2) 0.4207(2) 0.0769(9) Uani 1 1 d . . . . .
C10 C 0.7408(7) 0.3882(5) 0.4598(4) 0.130(2) Uani 1 1 d . . . . .
F10 F 0.6728(16) 0.3470(16) 0.4906(14) 0.169(10) Uani 0.5 1 d . . P D 1
F11 F 0.8624(10) 0.4439(9) 0.5220(6) 0.169(4) Uani 0.5 1 d . . P D 1
F12 F 0.750(3) 0.3262(14) 0.4159(11) 0.220(9) Uani 0.5 1 d . . P D 1
F10A F 0.8358(12) 0.3846(11) 0.4668(11) 0.171(6) Uani 0.5 1 d . . P D 2
F11A F 0.6478(13) 0.2928(9) 0.4049(11) 0.193(6) Uani 0.5 1 d . . P D 2
F12A F 0.709(2) 0.3839(18) 0.5139(13) 0.190(9) Uani 0.5 1 d . . P D 2
O4 O 0.6237(2) 0.46932(16) 0.42148(13) 0.0790(6) Uani 1 1 d . . . . .
O1R O 0.58915(19) 0.89366(16) 0.33536(12) 0.0863(7) Uani 1 1 d . . . . .
N2R N 0.6938(2) 0.95348(17) 0.39011(14) 0.0655(6) Uani 1 1 d . . . . .
C3R C 0.7780(3) 1.0500(2) 0.38546(19) 0.0726(8) Uani 1 1 d . . . . .
C4R C 0.7013(4) 1.0988(3) 0.3489(2) 0.1046(12) Uani 1 1 d . . . . .
H4RA H 0.755386 1.160889 0.345901 0.157 Uiso 1 1 calc R U . . .
H4RB H 0.641347 1.056925 0.299032 0.157 Uiso 1 1 calc R U . . .
H4RC H 0.659279 1.109204 0.378915 0.157 Uiso 1 1 calc R U . . .
C5R C 0.8384(3) 1.0274(3) 0.3360(2) 0.0919(10) Uani 1 1 d . . . . .
H5RA H 0.893768 1.087526 0.331307 0.138 Uiso 1 1 calc R U . . .
H5RB H 0.884252 0.995192 0.358571 0.138 Uiso 1 1 calc R U . . .
H5RC H 0.775484 0.985087 0.286923 0.138 Uiso 1 1 calc R U . . .
C6R C 0.8685(3) 1.1029(2) 0.46937(19) 0.0737(8) Uani 1 1 d . . . . .
C7R C 0.8236(4) 1.1586(3) 0.5139(2) 0.0988(12) Uani 1 1 d . . . . .
H7RA H 0.737811 1.117293 0.502494 0.148 Uiso 1 1 calc R U . . .
H7RB H 0.872233 1.175831 0.567105 0.148 Uiso 1 1 calc R U . . .
H7RC H 0.832927 1.217356 0.499850 0.148 Uiso 1 1 calc R U . . .
C8R C 1.0034(3) 1.1662(2) 0.4863(2) 0.0988(12) Uani 1 1 d . . . . .
H8RA H 1.012341 1.221850 0.467653 0.148 Uiso 1 1 calc R U . . .
H8RB H 1.051866 1.188671 0.539854 0.148 Uiso 1 1 calc R U . . .
H8RC H 1.031762 1.128426 0.462037 0.148 Uiso 1 1 calc R U . . .
N9R N 0.8540(2) 1.01518(17) 0.49861(14) 0.0677(6) Uani 1 1 d . . . . .
O10R O 0.9309(2) 1.02301(15) 0.56244(12) 0.0841(6) Uani 1 1 d . . . . .
C11R C 0.7455(2) 0.93560(19) 0.45437(15) 0.0582(7) Uani 1 1 d . . . . .
C12R C 0.6905(2) 0.84241(19) 0.47083(14) 0.0536(6) Uani 1 1 d . . . . .
C13R C 0.6565(2) 0.75716(19) 0.41813(14) 0.0528(6) Uani 1 1 d . . . . .
H13A H 0.672069 0.762268 0.375330 0.063 Uiso 1 1 calc R U . . .
N14R N 0.60203(19) 0.66749(15) 0.42576(12) 0.0529(5) Uani 1 1 d . . . . .
C15R C 0.5824(3) 0.6627(2) 0.48826(16) 0.0667(8) Uani 1 1 d . . . . .
H15A H 0.545704 0.601125 0.494963 0.080 Uiso 1 1 calc R U . . .
C16R C 0.6134(3) 0.7434(2) 0.54271(17) 0.0740(8) Uani 1 1 d . . . . .
H16A H 0.598392 0.735784 0.585439 0.089 Uiso 1 1 calc R U . . .
C17R C 0.6668(3) 0.8364(2) 0.53518(15) 0.0646(7) Uani 1 1 d . . . . .
C18R C 0.6888(4) 0.9241(3) 0.59177(18) 0.0857(10) Uani 1 1 d . U . . .
H18A H 0.743436 0.982371 0.582596 0.103 Uiso 1 1 calc R U . . .
C19R C 0.7550(8) 0.9312(5) 0.6716(2) 0.222(4) Uani 1 1 d . . . . .
H19A H 0.830161 0.928030 0.678001 0.333 Uiso 1 1 calc R U . . .
H19B H 0.774894 0.992444 0.704018 0.333 Uiso 1 1 calc R U . . .
H19C H 0.702885 0.877664 0.684423 0.333 Uiso 1 1 calc R U . . .
C20R C 0.5708(5) 0.9283(4) 0.5762(4) 0.177(3) Uani 1 1 d . . . . .
H20A H 0.532629 0.923410 0.523928 0.266 Uiso 1 1 calc R U . . .
H20B H 0.515794 0.874761 0.587555 0.266 Uiso 1 1 calc R U . . .
H20C H 0.587803 0.989540 0.607151 0.266 Uiso 1 1 calc R U . . .
Cu2 Cu -0.10431(3) 0.29834(3) 0.03701(2) 0.06624(13) Uani 1 1 d . . . . .
O5 O -0.19998(19) 0.27573(18) 0.09759(13) 0.0872(7) Uani 1 1 d . . . . .
C11 C -0.3274(7) 0.2169(6) 0.1623(4) 0.134(2) Uani 1 1 d . U . . .
F13 F -0.3732(10) 0.0973(10) 0.1649(8) 0.230(6) Uani 0.5 1 d . . P E 1
F14 F -0.2583(17) 0.2688(15) 0.2262(10) 0.248(6) Uani 0.5 1 d . . P E 1
F15 F -0.4211(6) 0.2080(6) 0.1132(4) 0.119(2) Uani 0.5 1 d . U P E 1
F13A F -0.2964(13) 0.3121(7) 0.1949(9) 0.199(5) Uani 0.5 1 d . . P E 2
F14A F -0.4302(11) 0.1486(10) 0.0833(8) 0.254(6) Uani 0.5 1 d . U P E 2
F15A F -0.3536(8) 0.1655(6) 0.2023(4) 0.119(2) Uani 0.5 1 d . . P E 2
C12 C -0.2292(3) 0.2092(3) 0.1280(2) 0.1016(12) Uani 1 1 d . U . . .
C13 C -0.1885(4) 0.1420(4) 0.1380(3) 0.1262(18) Uani 1 1 d . . . . .
H13B H -0.226700 0.092922 0.157469 0.151 Uiso 1 1 calc R U . . .
C14 C -0.0899(4) 0.1429(3) 0.1200(2) 0.1060(13) Uani 1 1 d . U . . .
C15 C -0.0459(8) 0.0624(4) 0.1289(5) 0.180(4) Uani 1 1 d . U . . .
F16 F -0.0646(10) 0.0117(5) 0.0726(4) 0.316(4) Uani 1 1 d . . . . .
F17 F 0.0473(5) 0.0888(4) 0.1781(5) 0.327(4) Uani 1 1 d . . . . .
F18 F -0.1230(7) -0.0023(4) 0.1532(5) 0.303(3) Uani 1 1 d . . . . .
O6 O -0.0248(2) 0.20425(18) 0.09669(14) 0.0923(7) Uani 1 1 d . . . . .
O7 O -0.22891(19) 0.17028(17) -0.03801(14) 0.0837(6) Uani 1 1 d . . . . .
C16 C -0.3087(6) 0.0140(4) -0.1205(5) 0.1319(19) Uani 1 1 d . U . . .
F19 F -0.4011(8) 0.0153(10) -0.1722(6) 0.150(4) Uani 0.5 1 d . . P F 1
F20 F -0.2684(11) -0.0407(8) -0.1542(9) 0.190(6) Uani 0.5 1 d . . P F 1
F21 F -0.3481(12) -0.0248(9) -0.0791(10) 0.180(6) Uani 0.5 1 d . . P F 1
F19A F -0.3070(12) -0.0392(9) -0.0687(8) 0.147(4) Uani 0.5 1 d . U P F 2
F20A F -0.4206(12) 0.0111(10) -0.1298(16) 0.309(12) Uani 0.5 1 d . U P F 2
F21A F -0.317(2) -0.0309(10) -0.1731(8) 0.294(15) Uani 0.5 1 d . . P F 2
C17 C -0.2034(4) 0.1193(2) -0.0789(2) 0.0879(11) Uani 1 1 d . U . . .
C18 C -0.0982(3) 0.1490(3) -0.0926(2) 0.0887(10) Uani 1 1 d . U . . .
H18B H -0.087253 0.103000 -0.120493 0.106 Uiso 1 1 calc R U . . .
C19 C -0.0099(3) 0.2456(2) -0.06552(19) 0.0745(8) Uani 1 1 d . . . . .
C20 C 0.0947(5) 0.2770(4) -0.0924(3) 0.1027(12) Uani 1 1 d . . . . .
F22 F 0.0656(12) 0.3024(18) -0.1510(10) 0.167(5) Uani 0.5 1 d . . P G 1
F23 F 0.1994(8) 0.3491(13) -0.0388(8) 0.146(4) Uani 0.5 1 d . . P G 1
F24 F 0.1296(18) 0.2117(10) -0.1005(17) 0.189(10) Uani 0.5 1 d . . P G 1
F22A F 0.1733(15) 0.253(2) -0.0630(13) 0.193(9) Uani 0.5 1 d . . P G 2
F23A F 0.0535(14) 0.2238(18) -0.1627(8) 0.219(8) Uani 0.5 1 d . . P G 2
F24A F 0.149(2) 0.3656(10) -0.0853(19) 0.200(8) Uani 0.5 1 d . . P G 2
O8 O -0.00708(18) 0.31485(15) -0.02329(12) 0.0739(5) Uani 1 1 d . . . . .
O1S O 0.23437(17) 0.62464(15) 0.02133(11) 0.0701(5) Uani 1 1 d . . . . .
N2S N 0.33126(19) 0.64144(15) 0.07825(12) 0.0538(5) Uani 1 1 d . . . . .
C3S C 0.4608(2) 0.6947(2) 0.08301(17) 0.0669(8) Uani 1 1 d . . . . .
C4S C 0.4624(4) 0.6618(4) 0.0084(2) 0.1196(16) Uani 1 1 d . . . . .
H4SA H 0.545376 0.696039 0.011841 0.179 Uiso 1 1 calc R U . . .
H4SB H 0.434935 0.592275 -0.004869 0.179 Uiso 1 1 calc R U . . .
H4SC H 0.408093 0.675841 -0.029595 0.179 Uiso 1 1 calc R U . . .
C5S C 0.4940(3) 0.8048(3) 0.1036(3) 0.1056(13) Uani 1 1 d . . . . .
H5SA H 0.492203 0.823885 0.151593 0.158 Uiso 1 1 calc R U . . .
H5SB H 0.575541 0.843949 0.106474 0.158 Uiso 1 1 calc R U . . .
H5SC H 0.434724 0.814835 0.065566 0.158 Uiso 1 1 calc R U . . .
C6S C 0.5341(2) 0.6694(2) 0.15004(15) 0.0593(7) Uani 1 1 d . . . . .
C7S C 0.5447(3) 0.5769(3) 0.1261(2) 0.0860(10) Uani 1 1 d . . . . .
H7SA H 0.464811 0.525093 0.090627 0.129 Uiso 1 1 calc R U . . .
H7SB H 0.602272 0.590733 0.102859 0.129 Uiso 1 1 calc R U . . .
H7SC H 0.573830 0.556888 0.169655 0.129 Uiso 1 1 calc R U . . .
C8S C 0.6587(3) 0.7508(3) 0.2054(2) 0.0861(10) Uani 1 1 d . . . . .
H8SA H 0.714335 0.768968 0.180974 0.129 Uiso 1 1 calc R U . . .
H8SB H 0.650174 0.806738 0.223812 0.129 Uiso 1 1 calc R U . . .
H8SC H 0.691342 0.728868 0.247011 0.129 Uiso 1 1 calc R U . . .
N9S N 0.44678(18) 0.64098(15) 0.18843(12) 0.0512(5) Uani 1 1 d . . . . .
O10S O 0.47840(17) 0.63122(14) 0.25479(10) 0.0637(5) Uani 1 1 d . . . . .
C11S C 0.3313(2) 0.62004(17) 0.14249(13) 0.0478(6) Uani 1 1 d . . . . .
C12S C 0.2194(2) 0.57429(18) 0.15568(14) 0.0492(6) Uani 1 1 d . . . . .
C13S C 0.1272(2) 0.48425(19) 0.10439(14) 0.0525(6) Uani 1 1 d . . . . .
H13C H 0.142163 0.457204 0.065877 0.063 Uiso 1 1 calc R U . . .
N14S N 0.01751(19) 0.43395(17) 0.10722(12) 0.0586(5) Uani 1 1 d . . . . .
C15S C -0.0019(3) 0.4770(3) 0.16185(19) 0.0788(9) Uani 1 1 d . . . . .
H15B H -0.078139 0.445098 0.164423 0.095 Uiso 1 1 calc R U . . .
C16S C 0.0855(3) 0.5658(3) 0.21411(19) 0.0812(9) Uani 1 1 d . . . . .
H16B H 0.066436 0.591917 0.250831 0.097 Uiso 1 1 calc R U . . .
C17S C 0.2017(2) 0.6186(2) 0.21439(15) 0.0581(6) Uani 1 1 d D . . . .
C18S C 0.2976(3) 0.7161(2) 0.27098(15) 0.0642(7) Uani 1 1 d D . . . .
H18C H 0.376594 0.729842 0.267897 0.077 Uiso 1 1 calc R U . . .
C19S C 0.2683(5) 0.7960(3) 0.2507(3) 0.161(2) Uani 1 1 d . . . . .
H19D H 0.330605 0.858020 0.287517 0.242 Uiso 1 1 calc R U . . .
H19E H 0.267052 0.798325 0.201756 0.242 Uiso 1 1 calc R U . . .
H19F H 0.188587 0.782639 0.249869 0.242 Uiso 1 1 calc R U . . .
C20S C 0.3155(4) 0.7153(3) 0.3513(2) 0.1144(14) Uani 1 1 d . . . . .
H20D H 0.377607 0.779155 0.385634 0.172 Uiso 1 1 calc R U . . .
H20E H 0.238553 0.698918 0.355920 0.172 Uiso 1 1 calc R U . . .
H20F H 0.341630 0.667322 0.363257 0.172 Uiso 1 1 calc R U . . .

loop_
_atom_site_aniso_label
_atom_site_aniso_U_11
_atom_site_aniso_U_22
_atom_site_aniso_U_33
_atom_site_aniso_U_23
_atom_site_aniso_U_13
_atom_site_aniso_U_12
Cu1 0.05333(19) 0.0583(2) 0.0694(2) 0.01778(16) 0.03333(17) 0.02734(16)
O1 0.0767(14) 0.0664(13) 0.0877(14) 0.0127(11) 0.0474(12) 0.0307(11)
C1 0.126(5) 0.085(4) 0.148(5) -0.018(3) 0.079(5) 0.009(3)
F1 0.132(7) 0.191(17) 0.218(15) -0.057(11) 0.100(8) 0.039(9)
F2 0.329(14) 0.275(15) 0.080(4) 0.017(5) 0.030(6) 0.183(13)
F3 0.25(2) 0.083(6) 0.243(18) -0.039(9) 0.106(15) 0.033(9)
F1A 0.097(5) 0.153(13) 0.107(5) -0.046(6) 0.042(4) 0.006(6)
F2A 0.196(8) 0.089(4) 0.198(7) 0.008(4) 0.104(7) 0.075(5)
F3A 0.270(16) 0.096(5) 0.128(7) -0.004(4) 0.147(9) 0.024(6)
C2 0.082(2) 0.0595(18) 0.086(2) 0.0138(16) 0.0397(19) 0.0269(17)
C3 0.068(2) 0.073(2) 0.094(3) 0.0044(19) 0.0354(19) 0.0120(17)
C4 0.0553(17) 0.079(2) 0.083(2) 0.0309(18) 0.0335(17) 0.0299(16)
C5 0.064(2) 0.111(3) 0.104(3) 0.038(3) 0.039(2) 0.028(2)
F4 0.092(4) 0.169(10) 0.106(5) 0.037(7) 0.062(4) 0.044(7)
F5 0.140(8) 0.113(5) 0.203(10) 0.007(6) 0.117(7) -0.017(5)
F6 0.123(10) 0.29(2) 0.29(2) 0.214(16) 0.135(11) 0.150(12)
F4A 0.054(3) 0.156(7) 0.131(5) 0.024(6) 0.034(3) 0.021(5)
F5A 0.105(7) 0.140(6) 0.225(12) 0.018(8) 0.107(7) 0.054(5)
F6A 0.123(12) 0.280(19) 0.229(19) 0.204(16) 0.116(14) 0.111(14)
O2 0.0580(12) 0.0754(13) 0.0789(13) 0.0153(11) 0.0380(11) 0.0247(11)
O3 0.0561(10) 0.0680(11) 0.0765(13) 0.0301(10) 0.0372(10) 0.0355(9)
C6 0.071(2) 0.117(3) 0.094(3) 0.048(3) 0.050(2) 0.051(2)
F7 0.081(5) 0.210(11) 0.060(8) -0.013(6) 0.037(6) 0.017(5)
F8 0.065(3) 0.077(4) 0.121(5) 0.049(3) 0.047(3) 0.030(3)
F9 0.044(3) 0.112(3) 0.109(4) 0.024(3) 0.028(3) 0.032(3)
F7A 0.160(8) 0.119(10) 0.221(11) 0.088(8) 0.150(8) 0.059(6)
F8A 0.179(10) 0.356(16) 0.221(12) 0.199(11) 0.169(9) 0.219(10)
F9A 0.127(11) 0.163(10) 0.062(8) 0.026(7) 0.056(8) 0.066(9)
C7 0.0544(15) 0.0744(18) 0.0669(18) 0.0224(15) 0.0322(14) 0.0344(14)
C8 0.089(2) 0.110(3) 0.106(3) 0.059(2) 0.060(2) 0.075(2)
C9 0.098(2) 0.081(2) 0.091(2) 0.0453(18) 0.053(2) 0.061(2)
C10 0.176(6) 0.150(6) 0.180(6) 0.114(5) 0.121(6) 0.126(5)
F10 0.136(6) 0.187(13) 0.27(2) 0.183(15) 0.110(8) 0.095(7)
F11 0.135(7) 0.245(11) 0.162(7) 0.124(7) 0.040(6) 0.120(7)
F12 0.41(3) 0.195(15) 0.224(14) 0.114(12) 0.169(19) 0.25(2)
F10A 0.162(10) 0.190(13) 0.262(18) 0.167(12) 0.108(11) 0.132(10)
F11A 0.281(14) 0.116(6) 0.303(16) 0.117(8) 0.186(14) 0.136(9)
F12A 0.31(3) 0.243(19) 0.203(12) 0.180(14) 0.182(16) 0.208(18)
O4 0.0928(15) 0.0883(15) 0.1025(16) 0.0540(13) 0.0640(14) 0.0590(13)
O1R 0.0650(13) 0.0852(14) 0.0766(14) 0.0326(12) 0.0041(11) 0.0237(12)
N2R 0.0565(13) 0.0639(14) 0.0680(15) 0.0216(12) 0.0152(12) 0.0287(12)
C3R 0.0685(18) 0.0619(17) 0.088(2) 0.0298(16) 0.0280(17) 0.0327(15)
C4R 0.107(3) 0.090(2) 0.119(3) 0.052(2) 0.028(2) 0.058(2)
C5R 0.089(2) 0.079(2) 0.094(3) 0.0304(19) 0.037(2) 0.0267(19)
C6R 0.0682(18) 0.0546(16) 0.092(2) 0.0169(16) 0.0221(17) 0.0329(15)
C7R 0.105(3) 0.073(2) 0.122(3) 0.016(2) 0.040(2) 0.055(2)
C8R 0.075(2) 0.067(2) 0.131(3) 0.020(2) 0.031(2) 0.0247(18)
N9R 0.0621(14) 0.0624(14) 0.0691(16) 0.0101(12) 0.0127(13) 0.0350(12)
O10R 0.0759(14) 0.0779(14) 0.0707(14) 0.0066(11) 0.0000(11) 0.0394(12)
C11R 0.0557(15) 0.0570(15) 0.0572(16) 0.0123(13) 0.0142(13) 0.0309(13)
C12R 0.0519(14) 0.0587(15) 0.0490(15) 0.0143(12) 0.0144(12) 0.0306(12)
C13R 0.0514(14) 0.0633(16) 0.0500(15) 0.0200(12) 0.0217(12) 0.0313(13)
N14R 0.0539(12) 0.0603(13) 0.0563(13) 0.0227(10) 0.0265(10) 0.0331(11)
C15R 0.083(2) 0.0763(19) 0.0619(18) 0.0362(16) 0.0390(16) 0.0447(17)
C16R 0.097(2) 0.090(2) 0.0561(18) 0.0281(16) 0.0398(17) 0.0549(19)
C17R 0.0719(18) 0.0773(19) 0.0514(16) 0.0162(14) 0.0209(14) 0.0459(16)
C18R 0.106(2) 0.088(2) 0.0690(19) 0.0112(16) 0.0392(18) 0.0524(19)
C19R 0.408(11) 0.196(6) 0.057(3) 0.006(3) 0.040(4) 0.191(7)
C20R 0.128(4) 0.134(4) 0.250(7) -0.035(4) 0.074(4) 0.074(4)
Cu2 0.04818(19) 0.0670(2) 0.0723(2) 0.02620(18) 0.02785(17) 0.01313(16)
O5 0.0617(12) 0.1134(18) 0.0954(16) 0.0619(15) 0.0439(12) 0.0317(12)
C11 0.121(3) 0.156(4) 0.127(3) 0.073(3) 0.075(3) 0.040(3)
F13 0.174(8) 0.338(15) 0.339(15) 0.278(13) 0.193(10) 0.146(11)
F14 0.300(16) 0.304(19) 0.306(16) 0.151(14) 0.249(14) 0.179(15)
F15 0.092(4) 0.178(7) 0.167(6) 0.118(5) 0.089(4) 0.090(4)
F13A 0.265(12) 0.146(7) 0.332(14) 0.115(8) 0.257(12) 0.112(7)
F14A 0.202(7) 0.284(10) 0.281(9) 0.133(7) 0.173(7) 0.049(6)
F15A 0.119(4) 0.149(6) 0.144(5) 0.101(4) 0.093(4) 0.066(5)
C12 0.0681(19) 0.130(3) 0.110(3) 0.076(2) 0.0419(18) 0.0339(19)
C13 0.070(2) 0.142(4) 0.158(4) 0.106(3) 0.044(3) 0.027(3)
C14 0.084(3) 0.093(3) 0.101(3) 0.047(2) 0.005(2) 0.027(2)
C15 0.194(7) 0.085(3) 0.157(6) 0.064(4) -0.019(5) 0.034(4)
F16 0.506(11) 0.235(6) 0.251(6) 0.073(5) 0.082(7) 0.272(7)
F17 0.227(5) 0.187(4) 0.414(8) 0.123(5) -0.071(5) 0.107(4)
F18 0.365(8) 0.214(4) 0.516(11) 0.266(6) 0.277(8) 0.185(5)
O6 0.0710(14) 0.0888(16) 0.1069(18) 0.0431(14) 0.0291(13) 0.0307(13)
O7 0.0562(12) 0.0745(14) 0.0917(16) 0.0249(13) 0.0216(12) 0.0118(11)
C16 0.121(4) 0.079(3) 0.141(5) 0.029(4) 0.044(4) 0.006(3)
F19 0.080(5) 0.138(8) 0.125(5) 0.017(5) -0.015(4) 0.005(4)
F20 0.165(7) 0.062(4) 0.311(18) 0.008(7) 0.126(9) 0.018(4)
F21 0.103(7) 0.110(8) 0.231(10) 0.086(7) 0.021(7) -0.009(6)
F19A 0.176(9) 0.074(3) 0.163(7) 0.049(4) 0.066(6) 0.034(5)
F20A 0.108(6) 0.094(7) 0.52(3) -0.063(13) 0.041(14) -0.020(5)
F21A 0.40(3) 0.115(10) 0.106(6) -0.049(7) 0.056(12) -0.057(12)
C17 0.086(2) 0.0560(19) 0.084(2) 0.0231(17) 0.013(2) 0.0165(18)
C18 0.088(2) 0.068(2) 0.102(3) 0.0207(19) 0.035(2) 0.0335(19)
C19 0.070(2) 0.074(2) 0.073(2) 0.0236(17) 0.0268(16) 0.0305(17)
C20 0.096(3) 0.108(4) 0.114(4) 0.023(3) 0.060(3) 0.047(3)
F22 0.150(8) 0.265(16) 0.149(9) 0.140(11) 0.105(8) 0.100(11)
F23 0.074(4) 0.142(9) 0.178(8) -0.001(7) 0.071(5) 0.011(5)
F24 0.155(13) 0.117(6) 0.34(3) 0.030(10) 0.163(16) 0.073(8)
F22A 0.103(8) 0.29(3) 0.221(14) 0.132(17) 0.078(9) 0.094(13)
F23A 0.169(9) 0.31(2) 0.130(7) -0.022(10) 0.084(7) 0.083(13)
F24A 0.232(18) 0.122(7) 0.36(3) 0.102(13) 0.250(19) 0.081(10)
O8 0.0647(12) 0.0627(12) 0.0797(14) 0.0116(11) 0.0354(11) 0.0155(10)
O1S 0.0591(11) 0.0838(13) 0.0571(11) 0.0300(10) 0.0166(10) 0.0276(10)
N2S 0.0505(12) 0.0605(13) 0.0479(12) 0.0212(10) 0.0209(10) 0.0221(10)
C3S 0.0540(16) 0.0815(19) 0.075(2) 0.0391(16) 0.0383(15) 0.0276(15)
C4S 0.108(3) 0.206(5) 0.074(2) 0.056(3) 0.061(2) 0.078(3)
C5S 0.072(2) 0.082(2) 0.168(4) 0.068(3) 0.051(2) 0.0305(19)
C6S 0.0503(14) 0.0720(17) 0.0599(16) 0.0194(14) 0.0306(13) 0.0267(13)
C7S 0.100(3) 0.095(2) 0.096(2) 0.029(2) 0.059(2) 0.062(2)
C8S 0.0518(17) 0.098(2) 0.090(2) 0.0229(19) 0.0278(17) 0.0212(17)
N9S 0.0458(11) 0.0606(12) 0.0511(13) 0.0177(10) 0.0231(10) 0.0259(10)
O10S 0.0618(11) 0.0874(13) 0.0531(11) 0.0282(10) 0.0241(9) 0.0431(10)
C11S 0.0471(13) 0.0502(13) 0.0456(14) 0.0139(11) 0.0218(11) 0.0208(11)
C12S 0.0457(13) 0.0575(14) 0.0503(14) 0.0219(12) 0.0219(12) 0.0263(12)
C13S 0.0469(13) 0.0640(16) 0.0517(15) 0.0218(12) 0.0253(12) 0.0255(12)
N14S 0.0449(11) 0.0716(14) 0.0592(13) 0.0226(11) 0.0268(11) 0.0225(11)
C15S 0.0541(17) 0.099(2) 0.084(2) 0.0223(19) 0.0432(17) 0.0263(17)
C16S 0.070(2) 0.099(2) 0.079(2) 0.0109(19) 0.0481(18) 0.0341(19)
C17S 0.0551(15) 0.0676(16) 0.0579(16) 0.0194(13) 0.0288(13) 0.0301(13)
C18S 0.0608(16) 0.0723(18) 0.0604(17) 0.0118(14) 0.0271(14) 0.0329(15)
C19S 0.152(4) 0.077(3) 0.165(5) 0.008(3) -0.031(4) 0.058(3)
C20S 0.104(3) 0.135(3) 0.066(2) 0.013(2) 0.032(2) 0.029(3)

loop_
_atom_type_symbol
_atom_type_description
_atom_type_scat_dispersion_real
_atom_type_scat_dispersion_imag
_atom_type_scat_source
C C 0.0033 0.0016 'International Tables Vol C Tables 4.2.6.8 and 6.1.1.4'
H H 0.0000 0.0000 'International Tables Vol C Tables 4.2.6.8 and 6.1.1.4'
N N 0.0061 0.0033 'International Tables Vol C Tables 4.2.6.8 and 6.1.1.4'
O O 0.0106 0.0060 'International Tables Vol C Tables 4.2.6.8 and 6.1.1.4'
F F 0.0171 0.0103 'International Tables Vol C Tables 4.2.6.8 and 6.1.1.4'
Cu Cu 0.3201 1.2651 'International Tables Vol C Tables 4.2.6.8 and 6.1.1.4'

loop_
_geom_angle_atom_site_label_1
_geom_angle_atom_site_label_2
_geom_angle_atom_site_label_3
_geom_angle
_geom_angle_site_symmetry_1
_geom_angle_site_symmetry_3
_geom_angle_publ_flag
O1 Cu1 O2 91.35(9) . . ?
O1 Cu1 O3 87.37(8) . . ?
O2 Cu1 O3 178.62(8) . . ?
O1 Cu1 N14R 171.99(9) . . ?
O2 Cu1 N14R 89.41(8) . . ?
O3 Cu1 N14R 91.93(8) . . ?
O1 Cu1 O4 91.02(9) . . ?
O2 Cu1 O4 91.86(8) . . ?
O3 Cu1 O4 87.66(7) . . ?
N14R Cu1 O4 96.92(8) . . ?
C2 O1 Cu1 125.2(2) . . ?
F1 C1 F3 115.0(14) . . ?
F1A C1 F3A 123.1(11) . . ?
F1 C1 F2 97.2(14) . . ?
F3 C1 F2 102.2(13) . . ?
F1 C1 C2 121.1(9) . . ?
F3 C1 C2 114.3(10) . . ?
F1A C1 C2 115.7(7) . . ?
F3A C1 C2 112.8(7) . . ?
F2 C1 C2 102.0(6) . . ?
F1A C1 F2A 103.1(10) . . ?
F3A C1 F2A 96.5(11) . . ?
C2 C1 F2A 99.3(5) . . ?
O1 C2 C3 127.9(3) . . ?
O1 C2 C1 113.3(4) . . ?
C3 C2 C1 118.8(4) . . ?
C2 C3 C4 122.1(3) . . ?
O2 C4 C3 128.3(3) . . ?
O2 C4 C5 113.6(3) . . ?
C3 C4 C5 118.1(3) . . ?
F6A C5 F4A 113.7(8) . . ?
F6 C5 F4 109.8(12) . . ?
F6A C5 F5A 104.9(11) . . ?
F4A C5 F5A 100.7(7) . . ?
F6 C5 F5 109.4(9) . . ?
F4 C5 F5 99.8(8) . . ?
F6 C5 C4 114.4(6) . . ?
F6A C5 C4 112.3(8) . . ?
F4A C5 C4 114.3(5) . . ?
F4 C5 C4 111.4(7) . . ?
F5A C5 C4 109.8(5) . . ?
F5 C5 C4 111.0(5) . . ?
C4 O2 Cu1 124.67(19) . . ?
C7 O3 Cu1 125.89(18) . . ?
F7 C6 F9 111.5(12) . . ?
F7A C6 F8A 111.1(10) . . ?
F7A C6 F9A 98.3(13) . . ?
F8A C6 F9A 103.3(10) . . ?
F7 C6 F8 111.2(14) . . ?
F9 C6 F8 98.6(6) . . ?
F7A C6 C7 117.6(8) . . ?
F7 C6 C7 112.8(11) . . ?
F9 C6 C7 112.8(6) . . ?
F8A C6 C7 114.3(7) . . ?
F9A C6 C7 110.0(9) . . ?
F8 C6 C7 109.1(6) . . ?
O3 C7 C8 130.0(3) . . ?
O3 C7 C6 112.6(3) . . ?
C8 C7 C6 117.3(3) . . ?
C7 C8 C9 124.5(3) . . ?
O4 C9 C8 128.5(3) . . ?
O4 C9 C10 116.0(4) . . ?
C8 C9 C10 115.5(4) . . ?
F10A C10 F12A 118.7(14) . . ?
F10 C10 F12 111.5(16) . . ?
F10 C10 F11 103.4(12) . . ?
F12 C10 F11 105.6(13) . . ?
F10A C10 F11A 100.9(10) . . ?
F12A C10 F11A 101.5(12) . . ?
F10A C10 C9 118.0(6) . . ?
F10 C10 C9 116.9(11) . . ?
F12A C10 C9 111.2(11) . . ?
F12 C10 C9 110.9(8) . . ?
F11 C10 C9 107.4(7) . . ?
F11A C10 C9 102.9(8) . . ?
C9 O4 Cu1 119.7(2) . . ?
O1R N2R C11R 125.7(2) . . ?
O1R N2R C3R 122.0(2) . . ?
C11R N2R C3R 112.1(2) . . ?
N2R C3R C5R 106.3(2) . . ?
N2R C3R C4R 109.4(3) . . ?
C5R C3R C4R 110.0(3) . . ?
N2R C3R C6R 101.0(2) . . ?
C5R C3R C6R 113.6(3) . . ?
C4R C3R C6R 115.7(3) . . ?
C8R C6R N9R 109.7(2) . . ?
C8R C6R C3R 117.0(3) . . ?
N9R C6R C3R 100.2(2) . . ?
C8R C6R C7R 110.7(3) . . ?
N9R C6R C7R 104.3(3) . . ?
C3R C6R C7R 113.7(3) . . ?
O10R N9R C11R 126.2(2) . . ?
O10R N9R C6R 121.9(2) . . ?
C11R N9R C6R 111.4(2) . . ?
N9R C11R N2R 108.9(2) . . ?
N9R C11R C12R 126.9(2) . . ?
N2R C11R C12R 124.2(2) . . ?
C13R C12R C17R 119.4(2) . . ?
C13R C12R C11R 117.6(2) . . ?
C17R C12R C11R 122.9(2) . . ?
N14R C13R C12R 123.1(2) . . ?
C15R N14R C13R 117.0(2) . . ?
C15R N14R Cu1 121.85(18) . . ?
C13R N14R Cu1 121.07(18) . . ?
N14R C15R C16R 123.2(3) . . ?
C15R C16R C17R 120.7(3) . . ?
C16R C17R C12R 116.4(3) . . ?
C16R C17R C18R 120.3(3) . . ?
C12R C17R C18R 123.2(3) . . ?
C19R C18R C20R 113.5(5) . . ?
C19R C18R C17R 114.0(3) . . ?
C20R C18R C17R 110.1(3) . . ?
O5 Cu2 O8 176.93(10) . . ?
O5 Cu2 O7 90.15(10) . . ?
O8 Cu2 O7 88.38(10) . . ?
O5 Cu2 N14S 91.34(10) . . ?
O8 Cu2 N14S 90.34(8) . . ?
O7 Cu2 N14S 175.29(9) . . ?
O5 Cu2 O6 84.98(9) . . ?
O8 Cu2 O6 92.18(9) . . ?
O7 Cu2 O6 83.23(9) . . ?
N14S Cu2 O6 101.35(9) . . ?
C12 O5 Cu2 129.3(3) . . ?
F14 C11 F15 136.4(12) . . ?
F15A C11 F13A 111.2(8) . . ?
F15A C11 F14A 101.3(8) . . ?
F13A C11 F14A 127.0(11) . . ?
F14 C11 C12 101.8(8) . . ?
F15A C11 C12 117.2(7) . . ?
F15 C11 C12 112.0(6) . . ?
F13A C11 C12 112.8(5) . . ?
F14A C11 C12 85.6(6) . . ?
F14 C11 F13 106.5(11) . . ?
F15 C11 F13 101.1(7) . . ?
C12 C11 F13 88.9(6) . . ?
O5 C12 C13 130.0(4) . . ?
O5 C12 C11 108.4(4) . . ?
C13 C12 C11 121.5(4) . . ?
C12 C13 C14 123.0(4) . . ?
O6 C14 C13 127.7(4) . . ?
O6 C14 C15 109.4(5) . . ?
C13 C14 C15 122.9(5) . . ?
F17 C15 F16 116.8(12) . . ?
F17 C15 F18 100.4(7) . . ?
F16 C15 F18 101.6(7) . . ?
F17 C15 C14 114.6(6) . . ?
F16 C15 C14 115.0(6) . . ?
F18 C15 C14 105.4(8) . . ?
C14 O6 Cu2 118.0(2) . . ?
C17 O7 Cu2 123.3(2) . . ?
F21 C16 F19 106.6(10) . . ?
F21 C16 F20 109.5(12) . . ?
F19 C16 F20 108.9(11) . . ?
F21A C16 F20A 111.1(16) . . ?
F21A C16 F19A 107.8(14) . . ?
F20A C16 F19A 95.8(15) . . ?
F21A C16 C17 121.9(12) . . ?
F21 C16 C17 111.8(9) . . ?
F19 C16 C17 109.6(7) . . ?
F20 C16 C17 110.2(7) . . ?
F20A C16 C17 109.4(7) . . ?
F19A C16 C17 107.4(7) . . ?
O7 C17 C18 127.9(3) . . ?
O7 C17 C16 113.5(5) . . ?
C18 C17 C16 118.4(5) . . ?
C19 C18 C17 120.5(3) . . ?
O8 C19 C18 127.4(3) . . ?
O8 C19 C20 114.4(3) . . ?
C18 C19 C20 118.1(4) . . ?
F22A C20 F24A 107.8(12) . . ?
F22 C20 F24 112.1(11) . . ?
F22A C20 F23A 97.7(11) . . ?
F24A C20 F23A 111.0(12) . . ?
F22 C20 F23 110.3(9) . . ?
F24 C20 F23 99.3(10) . . ?
F22A C20 C19 113.7(8) . . ?
F24A C20 C19 115.0(6) . . ?
F22 C20 C19 110.9(6) . . ?
F24 C20 C19 112.6(9) . . ?
F23A C20 C19 110.2(7) . . ?
F23 C20 C19 111.1(6) . . ?
C19 O8 Cu2 124.7(2) . . ?
O1S N2S C11S 124.8(2) . . ?
O1S N2S C3S 123.4(2) . . ?
C11S N2S C3S 111.7(2) . . ?
C4S C3S N2S 109.9(3) . . ?
C4S C3S C6S 116.9(3) . . ?
N2S C3S C6S 101.3(2) . . ?
C4S C3S C5S 111.3(3) . . ?
N2S C3S C5S 104.5(2) . . ?
C6S C3S C5S 111.8(3) . . ?
C8S C6S N9S 109.5(2) . . ?
C8S C6S C7S 109.8(3) . . ?
N9S C6S C7S 105.0(2) . . ?
C8S C6S C3S 116.9(3) . . ?
N9S C6S C3S 100.99(19) . . ?
C7S C6S C3S 113.6(2) . . ?
O10S N9S C11S 124.9(2) . . ?
O10S N9S C6S 123.11(19) . . ?
C11S N9S C6S 111.8(2) . . ?
N2S C11S N9S 109.5(2) . . ?
N2S C11S C12S 123.6(2) . . ?
N9S C11S C12S 126.8(2) . . ?
C13S C12S C17S 120.7(2) . . ?
C13S C12S C11S 116.1(2) . . ?
C17S C12S C11S 123.2(2) . . ?
N14S C13S C12S 123.5(2) . . ?
C15S N14S C13S 116.3(2) . . ?
C15S N14S Cu2 122.62(19) . . ?
C13S N14S Cu2 120.97(18) . . ?
N14S C15S C16S 122.9(3) . . ?
C15S C16S C17S 122.4(3) . . ?
C16S C17S C12S 114.1(3) . . ?
C16S C17S C18S 122.8(3) . . ?
C12S C17S C18S 123.0(2) . . ?
C17S C18S C19S 110.5(3) . . ?
C17S C18S C20S 112.3(3) . . ?
C19S C18S C20S 112.5(3) . . ?

loop_
_geom_bond_atom_site_label_1
_geom_bond_atom_site_label_2
_geom_bond_distance
_geom_bond_site_symmetry_2
_geom_bond_publ_flag
Cu1 O1 1.951(2) . ?
Cu1 O2 1.9568(19) . ?
Cu1 O3 1.9634(17) . ?
Cu1 N14R 1.992(2) . ?
Cu1 O4 2.274(2) . ?
O1 C2 1.248(4) . ?
C1 F1 1.076(12) . ?
C1 F3 1.215(17) . ?
C1 F1A 1.243(13) . ?
C1 F3A 1.262(14) . ?
C1 F2 1.530(11) . ?
C1 C2 1.539(6) . ?
C1 F2A 1.554(12) . ?
C2 C3 1.368(4) . ?
C3 C4 1.369(4) . ?
C4 O2 1.250(3) . ?
C4 C5 1.538(5) . ?
C5 F6 1.200(10) . ?
C5 F6A 1.234(14) . ?
C5 F4A 1.278(8) . ?
C5 F4 1.288(13) . ?
C5 F5A 1.366(11) . ?
C5 F5 1.367(9) . ?
O3 C7 1.257(3) . ?
C6 F7A 1.112(13) . ?
C6 F7 1.15(2) . ?
C6 F9 1.312(10) . ?
C6 F8A 1.322(13) . ?
C6 F9A 1.43(2) . ?
C6 F8 1.486(13) . ?
C6 C7 1.525(4) . ?
C7 C8 1.363(4) . ?
C8 C9 1.404(4) . ?
C9 O4 1.220(4) . ?
C9 C10 1.535(5) . ?
C10 F10A 1.216(11) . ?
C10 F10 1.238(18) . ?
C10 F12A 1.26(2) . ?
C10 F12 1.276(14) . ?
C10 F11 1.449(13) . ?
C10 F11A 1.458(17) . ?
O1R N2R 1.280(3) . ?
N2R C11R 1.343(3) . ?
N2R C3R 1.494(4) . ?
C3R C5R 1.517(5) . ?
C3R C4R 1.534(4) . ?
C3R C6R 1.544(4) . ?
C6R C8R 1.509(5) . ?
C6R N9R 1.512(4) . ?
C6R C7R 1.547(5) . ?
N9R O10R 1.274(3) . ?
N9R C11R 1.339(3) . ?
C11R C12R 1.466(4) . ?
C12R C13R 1.381(3) . ?
C12R C17R 1.397(4) . ?
C13R N14R 1.339(3) . ?
N14R C15R 1.335(3) . ?
C15R C16R 1.362(4) . ?
C16R C17R 1.381(4) . ?
C17R C18R 1.507(4) . ?
C18R C19R 1.485(6) . ?
C18R C20R 1.486(5) . ?
Cu2 O5 1.942(2) . ?
Cu2 O8 1.955(2) . ?
Cu2 O7 1.965(2) . ?
Cu2 N14S 2.002(2) . ?
Cu2 O6 2.330(2) . ?
O5 C12 1.247(4) . ?
C11 F14 1.206(18) . ?
C11 F15A 1.217(9) . ?
C11 F15 1.218(8) . ?
C11 F13A 1.371(13) . ?
C11 F14A 1.550(14) . ?
C11 C12 1.655(8) . ?
C11 F13 1.724(14) . ?
C12 C13 1.355(6) . ?
C13 C14 1.423(6) . ?
C14 O6 1.241(5) . ?
C14 C15 1.577(8) . ?
C15 F17 1.138(7) . ?
C15 F16 1.162(9) . ?
C15 F18 1.362(9) . ?
O7 C17 1.265(4) . ?
C16 F21A 1.119(17) . ?
C16 F21 1.196(18) . ?
C16 F19 1.302(13) . ?
C16 F20 1.366(13) . ?
C16 F20A 1.381(16) . ?
C16 F19A 1.390(16) . ?
C16 C17 1.532(6) . ?
C17 C18 1.377(5) . ?
C18 C19 1.366(4) . ?
C19 O8 1.252(4) . ?
C19 C20 1.530(5) . ?
C20 F22A 1.221(15) . ?
C20 F24A 1.233(11) . ?
C20 F22 1.254(10) . ?
C20 F24 1.278(13) . ?
C20 F23A 1.322(11) . ?
C20 F23 1.322(11) . ?
O1S N2S 1.279(3) . ?
N2S C11S 1.343(3) . ?
N2S C3S 1.503(3) . ?
C3S C4S 1.497(4) . ?
C3S C6S 1.549(4) . ?
C3S C5S 1.550(5) . ?
C6S C8S 1.500(4) . ?
C6S N9S 1.506(3) . ?
C6S C7S 1.530(4) . ?
N9S O10S 1.279(3) . ?
N9S C11S 1.344(3) . ?
C11S C12S 1.459(3) . ?
C12S C13S 1.384(3) . ?
C12S C17S 1.396(3) . ?
C13S N14S 1.339(3) . ?
N14S C15S 1.336(4) . ?
C15S C16S 1.367(4) . ?
C16S C17S 1.390(4) . ?
C17S C18S 1.495(4) . ?
C18S C19S 1.499(5) . ?
C18S C20S 1.518(4) . ?
